data_7153242
loop_
_publ_author_name
'O'Byrne, Aisling'
'Murray, Cian'
'Keegan, Dearbhla'
'Palacio, Carole'
'Evans, Paul'
'Morgan, Ben S.'

_publ_section_title
;
 The thio-adduct facilitated, enzymatic kinetic resolution of
 4-hydroxycyclopentenone and 4-hydroxycyclohexenone.
;
_journal_issue 3
_journal_name_full 'Organic &amp; biomolecular chemistry'
_journal_page_first 539
_journal_page_last 545
_journal_paper_doi 10.1039/b916506a
_journal_volume 8
_journal_year 2010
_chemical_absolute_configuration ad
_chemical_formula_moiety 'C14 H18 O4 S'
_chemical_formula_sum 'C14 H18 O4 S'
_chemical_formula_weight 282.34
_chemical_name_systematic
;
?
;
_space_group_IT_number 145
_symmetry_cell_setting trigonal
_symmetry_space_group_name_Hall 'P 32'
_symmetry_space_group_name_H-M 'P 32'
_atom_sites_solution_hydrogens difmap
_atom_sites_solution_primary direct
_atom_sites_solution_secondary difmap
_audit_creation_method SHELXL-97
_cell_angle_alpha 90.00
_cell_angle_beta 90.00
_cell_angle_gamma 120.00
_cell_formula_units_Z 3
_cell_length_a 11.6708(9)
_cell_length_b 11.6708(9)
_cell_length_c 8.9661(14)
_cell_measurement_reflns_used 2257
_cell_measurement_temperature 293(2)
_cell_measurement_theta_max 23.17
_cell_measurement_theta_min 3.04
_cell_volume 1057.6(2)
_computing_cell_refinement 'Bruker SAINT'
_computing_data_collection 'Bruker SMART'
_computing_data_reduction 'Bruker SAINT'
_computing_molecular_graphics 'Bruker SHELXTL'
_computing_publication_material 'Bruker SHELXTL'
_computing_structure_refinement 'SHELXL-97 (Sheldrick, 1997)'
_computing_structure_solution 'SHELXS-97 (Sheldrick, 1990)'
_diffrn_ambient_temperature 293(2)
_diffrn_detector_area_resol_mean 8.366
_diffrn_measured_fraction_theta_full 0.999
_diffrn_measured_fraction_theta_max 0.999
_diffrn_measurement_device_type 'CCD area detector'
_diffrn_measurement_method '\f and \w scans'
_diffrn_radiation_monochromator graphite
_diffrn_radiation_source 'fine-focus sealed tube'
_diffrn_radiation_type MoK\a
_diffrn_radiation_wavelength 0.71073
_diffrn_reflns_av_R_equivalents 0.0168
_diffrn_reflns_av_sigmaI/netI 0.0255
_diffrn_reflns_limit_h_max 9
_diffrn_reflns_limit_h_min -13
_diffrn_reflns_limit_k_max 13
_diffrn_reflns_limit_k_min -13
_diffrn_reflns_limit_l_max 10
_diffrn_reflns_limit_l_min -9
_diffrn_reflns_number 5383
_diffrn_reflns_theta_full 24.89
_diffrn_reflns_theta_max 24.89
_diffrn_reflns_theta_min 2.01
_exptl_absorpt_coefficient_mu 0.237
_exptl_absorpt_correction_T_max 0.9767
_exptl_absorpt_correction_T_min 0.8670
_exptl_absorpt_correction_type multi-scan
_exptl_absorpt_process_details
;
SADABS v.2.10 (Bruker,2003) was used for absorption correction.
R(int) for selected reflections was 0.023 before and 0.016 after
correction. The Ratio of minimum to maximum transmission is 0.774880.
The \l/2 correction factor is 0.0015
;
_exptl_crystal_colour colourless
_exptl_crystal_density_diffrn 1.330
_exptl_crystal_density_method 'not measured'
_exptl_crystal_description rod
_exptl_crystal_F_000 450
_exptl_crystal_size_max 0.60
_exptl_crystal_size_mid 0.15
_exptl_crystal_size_min 0.10
_refine_diff_density_max 0.220
_refine_diff_density_min -0.114
_refine_diff_density_rms 0.033
_refine_ls_abs_structure_details 'Flack H D (1983), Acta Cryst. A39, 876-881'
_refine_ls_abs_structure_Flack -0.12(7)
_refine_ls_extinction_method none
_refine_ls_goodness_of_fit_ref 1.045
_refine_ls_hydrogen_treatment mixed
_refine_ls_matrix_type full
_refine_ls_number_parameters 178
_refine_ls_number_reflns 2316
_refine_ls_number_restraints 1
_refine_ls_restrained_S_all 1.044
_refine_ls_R_factor_all 0.0359
_refine_ls_R_factor_gt 0.0315
_refine_ls_shift/su_max 0.002
_refine_ls_shift/su_mean 0.000
_refine_ls_structure_factor_coef Fsqd
_refine_ls_weighting_details 'calc w=1/[\s^2^(Fo^2^)+(0.0467P)^2^+0.0000P] where P=(Fo^2^+2Fc^2^)/3'
_refine_ls_weighting_scheme calc
_refine_ls_wR_factor_gt 0.0720
_refine_ls_wR_factor_ref 0.0735
_reflns_number_gt 2113
_reflns_number_total 2316
_reflns_threshold_expression I>2\s(I)
_cod_data_source_file b916506a.txt
_cod_data_source_block eva31
_cod_database_code 7153242

loop_
_symmetry_equiv_pos_as_xyz
'x, y, z'
'-y, x-y, z+2/3'
'-x+y, -x, z+1/3'

loop_
_atom_site_label
_atom_site_type_symbol
_atom_site_fract_x
_atom_site_fract_y
_atom_site_fract_z
_atom_site_U_iso_or_equiv
_atom_site_adp_type
_atom_site_occupancy
_atom_site_symmetry_multiplicity
_atom_site_calc_flag
_atom_site_refinement_flags
O1 O 0.65124(19) -0.14847(17) 0.98917(19) 0.0505(4) Uani 1 1 d .
H1O1 H 0.580(3) -0.188(3) 1.028(3) 0.054(8) Uiso 1 1 d .
C1 C 0.6613(2) -0.0347(2) 0.9199(3) 0.0404(5) Uani 1 1 d .
H1 H 0.6740 0.0337 0.9921 0.048 Uiso 1 1 calc R
C2 C 0.7762(2) 0.0121(2) 0.8113(3) 0.0480(6) Uani 1 1 d .
H2A H 0.8058 0.1017 0.7778 0.058 Uiso 1 1 calc R
H2B H 0.8501 0.0090 0.8565 0.058 Uiso 1 1 calc R
C3 C 0.7193(3) -0.0836(2) 0.6857(3) 0.0486(6) Uani 1 1 d .
O2 O 0.7791(2) -0.1152(2) 0.6007(2) 0.0728(6) Uani 1 1 d .
C4 C 0.5700(3) -0.1405(3) 0.6839(3) 0.0508(6) Uani 1 1 d .
H4A H 0.5237 -0.2355 0.6997 0.061 Uiso 1 1 calc R
H4B H 0.5413 -0.1218 0.5901 0.061 Uiso 1 1 calc R
C5 C 0.5459(2) -0.0696(2) 0.8135(2) 0.0389(5) Uani 1 1 d .
H5 H 0.5539 0.0129 0.7757 0.047 Uiso 1 1 calc R
S S 0.38242(5) -0.16856(5) 0.89328(7) 0.04386(16) Uani 1 1 d .
C6 C 0.3744(2) -0.0469(3) 1.0157(3) 0.0473(6) Uani 1 1 d .
H6A H 0.2852 -0.0851 1.0548 0.057 Uiso 1 1 calc R
H6B H 0.4333 -0.0299 1.0997 0.057 Uiso 1 1 calc R
C7 C 0.4110(2) 0.0833(2) 0.9422(2) 0.0380(5) Uani 1 1 d .
C8 C 0.3344(2) 0.0915(2) 0.8267(2) 0.0375(5) Uani 1 1 d .
H8 H 0.2591 0.0151 0.7948 0.045 Uiso 1 1 calc R
C9 C 0.3688(2) 0.2110(2) 0.7595(2) 0.0376(5) Uani 1 1 d .
O3 O 0.30107(16) 0.22866(15) 0.64660(18) 0.0499(4) Uani 1 1 d .
C13 C 0.1771(2) 0.1191(3) 0.6056(3) 0.0570(7) Uani 1 1 d .
H13A H 0.1890 0.0466 0.5764 0.086 Uiso 1 1 calc R
H13B H 0.1407 0.1436 0.5237 0.086 Uiso 1 1 calc R
H13C H 0.1177 0.0931 0.6890 0.086 Uiso 1 1 calc R
C10 C 0.4840(2) 0.3267(2) 0.8052(2) 0.0376(5) Uani 1 1 d .
O4 O 0.51304(16) 0.43873(16) 0.72799(19) 0.0525(4) Uani 1 1 d .
C14 C 0.6317(3) 0.5562(2) 0.7652(3) 0.0625(7) Uani 1 1 d .
H14A H 0.6224 0.5868 0.8613 0.094 Uiso 1 1 calc R
H14B H 0.6495 0.6229 0.6917 0.094 Uiso 1 1 calc R
H14C H 0.7036 0.5384 0.7676 0.094 Uiso 1 1 calc R
C11 C 0.5579(2) 0.3188(2) 0.9204(3) 0.0420(5) Uani 1 1 d .
H11 H 0.6330 0.3949 0.9533 0.050 Uiso 1 1 calc R
C12 C 0.5211(2) 0.1981(2) 0.9878(2) 0.0425(5) Uani 1 1 d .
H12 H 0.5721 0.1948 1.0656 0.051 Uiso 1 1 calc R

loop_
_atom_site_aniso_label
_atom_site_aniso_U_11
_atom_site_aniso_U_22
_atom_site_aniso_U_33
_atom_site_aniso_U_23
_atom_site_aniso_U_13
_atom_site_aniso_U_12
O1 0.0433(10) 0.0542(10) 0.0544(10) 0.0205(8) 0.0029(8) 0.0245(9)
C1 0.0426(13) 0.0341(12) 0.0451(12) 0.0009(9) -0.0016(10) 0.0197(10)
C2 0.0464(14) 0.0378(13) 0.0616(16) 0.0125(11) 0.0074(11) 0.0224(11)
C3 0.0652(16) 0.0416(13) 0.0490(13) 0.0135(11) 0.0158(12) 0.0343(13)
O2 0.0844(14) 0.0747(14) 0.0748(14) 0.0021(10) 0.0253(11) 0.0513(12)
C4 0.0615(16) 0.0551(15) 0.0442(14) -0.0037(11) -0.0054(11) 0.0355(13)
C5 0.0480(13) 0.0374(12) 0.0392(12) 0.0074(9) 0.0017(9) 0.0273(11)
S 0.0425(3) 0.0396(3) 0.0513(3) 0.0015(3) -0.0047(3) 0.0219(3)
C6 0.0517(14) 0.0576(15) 0.0394(12) 0.0057(11) 0.0038(10) 0.0324(13)
C7 0.0396(12) 0.0471(13) 0.0359(12) -0.0067(9) 0.0024(9) 0.0280(11)
C8 0.0350(11) 0.0375(12) 0.0392(11) -0.0067(9) 0.0007(9) 0.0174(10)
C9 0.0396(12) 0.0414(13) 0.0352(11) -0.0079(9) -0.0024(9) 0.0229(10)
O3 0.0498(10) 0.0420(9) 0.0511(10) -0.0017(7) -0.0174(8) 0.0178(8)
C13 0.0490(15) 0.0539(16) 0.0621(15) -0.0056(13) -0.0219(12) 0.0211(13)
C10 0.0397(12) 0.0357(12) 0.0378(11) -0.0083(9) -0.0002(9) 0.0192(10)
O4 0.0548(10) 0.0385(9) 0.0574(10) -0.0034(7) -0.0105(8) 0.0181(8)
C14 0.0650(18) 0.0389(14) 0.0674(18) -0.0057(12) -0.0100(13) 0.0138(13)
C11 0.0367(12) 0.0439(13) 0.0450(12) -0.0146(10) -0.0049(10) 0.0197(11)
C12 0.0431(13) 0.0555(15) 0.0379(12) -0.0106(10) -0.0071(10) 0.0315(12)

loop_
_atom_type_symbol
_atom_type_description
_atom_type_scat_dispersion_real
_atom_type_scat_dispersion_imag
_atom_type_scat_source
C C 0.0033 0.0016 'International Tables Vol C Tables 4.2.6.8 and 6.1.1.4'
H H 0.0000 0.0000 'International Tables Vol C Tables 4.2.6.8 and 6.1.1.4'
O O 0.0106 0.0060 'International Tables Vol C Tables 4.2.6.8 and 6.1.1.4'
S S 0.1246 0.1234 'International Tables Vol C Tables 4.2.6.8 and 6.1.1.4'

loop_
_geom_angle_atom_site_label_1
_geom_angle_atom_site_label_2
_geom_angle_atom_site_label_3
_geom_angle
C1 O1 H1O1 108(2)
O1 C1 C2 105.21(18)
O1 C1 C5 112.01(18)
C2 C1 C5 101.38(19)
O1 C1 H1 112.5
C2 C1 H1 112.5
C5 C1 H1 112.5
C3 C2 C1 103.40(19)
C3 C2 H2A 111.1
C1 C2 H2A 111.1
C3 C2 H2B 111.1
C1 C2 H2B 111.1
H2A C2 H2B 109.0
O2 C3 C2 126.6(3)
O2 C3 C4 124.7(3)
C2 C3 C4 108.6(2)
C3 C4 C5 103.6(2)
C3 C4 H4A 111.0
C5 C4 H4A 111.0
C3 C4 H4B 111.0
C5 C4 H4B 111.0
H4A C4 H4B 109.0
C1 C5 C4 103.98(19)
C1 C5 S 115.46(15)
C4 C5 S 111.98(17)
C1 C5 H5 108.4
C4 C5 H5 108.4
S C5 H5 108.4
C5 S C6 100.82(10)
C7 C6 S 114.81(15)
C7 C6 H6A 108.6
S C6 H6A 108.6
C7 C6 H6B 108.6
S C6 H6B 108.6
H6A C6 H6B 107.5
C12 C7 C8 118.1(2)
C12 C7 C6 120.4(2)
C8 C7 C6 121.5(2)
C9 C8 C7 121.1(2)
C9 C8 H8 119.4
C7 C8 H8 119.4
O3 C9 C8 125.3(2)
O3 C9 C10 114.80(18)
C8 C9 C10 119.8(2)
C9 O3 C13 117.64(18)
O3 C13 H13A 109.5
O3 C13 H13B 109.5
H13A C13 H13B 109.5
O3 C13 H13C 109.5
H13A C13 H13C 109.5
H13B C13 H13C 109.5
O4 C10 C11 125.46(19)
O4 C10 C9 115.61(19)
C11 C10 C9 118.9(2)
C10 O4 C14 117.51(19)
O4 C14 H14A 109.5
O4 C14 H14B 109.5
H14A C14 H14B 109.5
O4 C14 H14C 109.5
H14A C14 H14C 109.5
H14B C14 H14C 109.5
C10 C11 C12 120.5(2)
C10 C11 H11 119.8
C12 C11 H11 119.8
C7 C12 C11 121.5(2)
C7 C12 H12 119.2
C11 C12 H12 119.2

loop_
_geom_bond_atom_site_label_1
_geom_bond_atom_site_label_2
_geom_bond_distance
O1 C1 1.416(3)
O1 H1O1 0.80(3)
C1 C2 1.521(3)
C1 C5 1.530(3)
C1 H1 0.9800
C2 C3 1.488(3)
C2 H2A 0.9700
C2 H2B 0.9700
C3 O2 1.209(3)
C3 C4 1.523(4)
C4 C5 1.532(3)
C4 H4A 0.9700
C4 H4B 0.9700
C5 S 1.811(2)
C5 H5 0.9800
S C6 1.834(3)
C6 C7 1.509(3)
C6 H6A 0.9700
C6 H6B 0.9700
C7 C12 1.376(3)
C7 C8 1.402(3)
C8 C9 1.382(3)
C8 H8 0.9300
C9 O3 1.362(3)
C9 C10 1.407(3)
O3 C13 1.419(3)
C13 H13A 0.9600
C13 H13B 0.9600
C13 H13C 0.9600
C10 O4 1.364(3)
C10 C11 1.378(3)
O4 C14 1.418(3)
C14 H14A 0.9600
C14 H14B 0.9600
C14 H14C 0.9600
C11 C12 1.390(3)
C11 H11 0.9300
C12 H12 0.9300

loop_
_geom_hbond_atom_site_label_D
_geom_hbond_atom_site_label_H
_geom_hbond_atom_site_label_A
_geom_hbond_distance_DH
_geom_hbond_distance_HA
_geom_hbond_distance_DA
_geom_hbond_angle_DHA
_geom_hbond_site_symmetry_A
O1 H1O1 S 0.80(3) 2.68(3) 3.3337(19) 140(2) 3_655

loop_
_geom_torsion_atom_site_label_1
_geom_torsion_atom_site_label_2
_geom_torsion_atom_site_label_3
_geom_torsion_atom_site_label_4
_geom_torsion
O1 C1 C2 C3 75.9(2)
C5 C1 C2 C3 -40.9(2)
C1 C2 C3 O2 -153.0(2)
C1 C2 C3 C4 25.1(2)
O2 C3 C4 C5 179.2(2)
C2 C3 C4 C5 1.1(2)
O1 C1 C5 C4 -69.6(2)
C2 C1 C5 C4 42.1(2)
O1 C1 C5 S 53.4(2)
C2 C1 C5 S 165.14(14)
C3 C4 C5 C1 -26.7(2)
C3 C4 C5 S -152.06(16)
C1 C5 S C6 71.51(18)
C4 C5 S C6 -169.76(17)
C5 S C6 C7 50.23(19)
S C6 C7 C12 -115.4(2)
S C6 C7 C8 64.9(2)
C12 C7 C8 C9 0.6(3)
C6 C7 C8 C9 -179.73(18)
C7 C8 C9 O3 179.77(19)
C7 C8 C9 C10 1.2(3)
C8 C9 O3 C13 7.7(3)
C10 C9 O3 C13 -173.6(2)
O3 C9 C10 O4 -1.6(3)
C8 C9 C10 O4 177.18(18)
O3 C9 C10 C11 179.02(18)
C8 C9 C10 C11 -2.2(3)
C11 C10 O4 C14 2.5(3)
C9 C10 O4 C14 -176.9(2)
O4 C10 C11 C12 -177.8(2)
C9 C10 C11 C12 1.6(3)
C8 C7 C12 C11 -1.3(3)
C6 C7 C12 C11 179.04(19)
C10 C11 C12 C7 0.2(3)
